data_2237078
loop_
_publ_author_name
'Gao, Shan'
'Ng, Seik Weng'

_publ_section_title
;
 (Nitrato-\k^2^<i>O</i>,<i>O</i>')bis[(<i>E</i>)-<i>N</i>-(pyridin-4-ylmethylidene-\k<i>N</i>)hydroxyamine]silver(I)
;
_journal_coeditor_code XU5647
_journal_issue 12
_journal_name_full 'Acta Crystallographica Section E'
_journal_page_first m1542
_journal_paper_doi 10.1107/S1600536812046107
_journal_volume 68
_journal_year 2012
_chemical_formula_iupac '[Ag (N O3) (C6 H6 N2 O)2]'
_chemical_formula_moiety 'C12 H12 Ag N5 O5'
_chemical_formula_sum 'C12 H12 Ag N5 O5'
_chemical_formula_weight 414.14
_chemical_name_systematic
;
(Nitrato-\k^2^<i>O</i>,<i>O</i>')bis[(<i>E</i>)-<i>N</i>-(pyridin-4-
ylmethylidene-\k<i>N</i>)hydroxyamine]silver(I)
;
_space_group_IT_number 56
_symmetry_cell_setting orthorhombic
_symmetry_space_group_name_Hall '-P 2ab 2ac'
_symmetry_space_group_name_H-M 'P c c n'
_atom_sites_solution_hydrogens geom
_atom_sites_solution_primary direct
_atom_sites_solution_secondary difmap
_audit_creation_method SHELXL-97
_cell_angle_alpha 90.00
_cell_angle_beta 90.00
_cell_angle_gamma 90.00
_cell_formula_units_Z 4
_cell_length_a 18.027(3)
_cell_length_b 4.6907(6)
_cell_length_c 17.7020(19)
_cell_measurement_reflns_used 4605
_cell_measurement_temperature 293(2)
_cell_measurement_theta_max 27.48
_cell_measurement_theta_min 3.23
_cell_volume 1496.9(4)
_computing_cell_refinement 'RAPID-AUTO (Rigaku, 1998)'
_computing_data_collection 'RAPID-AUTO (Rigaku, 1998)'
_computing_data_reduction 'CrystalClear (Rigaku/MSC, 2002)'
_computing_molecular_graphics 'X-SEED (Barbour, 2001)'
_computing_publication_material 'publCIF (Westrip, 2010)'
_computing_structure_refinement 'SHELXL97 (Sheldrick, 2008)'
_computing_structure_solution 'SHELXS97 (Sheldrick, 2008)'
_diffrn_ambient_temperature 293(2)
_diffrn_measured_fraction_theta_full 0.996
_diffrn_measured_fraction_theta_max 0.996
_diffrn_measurement_device_type 'Rigaku R-AXIS RAPID IP'
_diffrn_measurement_method '\w scan'
_diffrn_radiation_monochromator graphite
_diffrn_radiation_source 'fine-focus sealed tube'
_diffrn_radiation_type MoK\a
_diffrn_radiation_wavelength 0.71073
_diffrn_reflns_av_R_equivalents 0.0824
_diffrn_reflns_av_sigmaI/netI 0.0522
_diffrn_reflns_limit_h_max 23
_diffrn_reflns_limit_h_min -23
_diffrn_reflns_limit_k_max 6
_diffrn_reflns_limit_k_min -5
_diffrn_reflns_limit_l_max 22
_diffrn_reflns_limit_l_min -21
_diffrn_reflns_number 13223
_diffrn_reflns_theta_full 27.48
_diffrn_reflns_theta_max 27.48
_diffrn_reflns_theta_min 3.23
_diffrn_standards_decay_% 0
_diffrn_standards_interval_count 0
_diffrn_standards_interval_time 0
_diffrn_standards_number 0
_exptl_absorpt_coefficient_mu 1.380
_exptl_absorpt_correction_T_max 0.8519
_exptl_absorpt_correction_T_min 0.7698
_exptl_absorpt_correction_type multi-scan
_exptl_absorpt_process_details '(ABSCOR; Higashi, 1995)'
_exptl_crystal_colour colorless
_exptl_crystal_density_diffrn 1.838
_exptl_crystal_density_method 'not measured'
_exptl_crystal_description prism
_exptl_crystal_F_000 824
_exptl_crystal_size_max 0.20
_exptl_crystal_size_mid 0.12
_exptl_crystal_size_min 0.12
_refine_diff_density_max 0.923
_refine_diff_density_min -0.670
_refine_ls_extinction_coef 0.0096(16)
_refine_ls_extinction_expression Fc^*^=kFc[1+0.001xFc^2^\l^3^/sin(2\q)]^-1/4^
_refine_ls_extinction_method 'SHELXL97 (Sheldrick, 2008)'
_refine_ls_goodness_of_fit_ref 1.128
_refine_ls_hydrogen_treatment constr
_refine_ls_matrix_type full
_refine_ls_number_parameters 108
_refine_ls_number_reflns 1705
_refine_ls_number_restraints 0
_refine_ls_restrained_S_all 1.128
_refine_ls_R_factor_all 0.0853
_refine_ls_R_factor_gt 0.0499
_refine_ls_shift/su_max 0.001
_refine_ls_shift/su_mean 0.001
_refine_ls_structure_factor_coef Fsqd
_refine_ls_weighting_details 'calc w=1/[\s^2^(Fo^2^)+(0.0730P)^2^+1.2436P] where P=(Fo^2^+2Fc^2^)/3'
_refine_ls_weighting_scheme calc
_refine_ls_wR_factor_gt 0.1200
_refine_ls_wR_factor_ref 0.1621
_reflns_number_gt 1038
_reflns_number_total 1705
_reflns_threshold_expression I>2\s(I)
_cod_data_source_file xu5647.cif
_cod_data_source_block I
_cod_original_cell_volume 1496.9(3)
_cod_database_code 2237078
_cod_database_fobs_code 2237078

loop_
_symmetry_equiv_pos_as_xyz
'x, y, z'
'-x+1/2, -y+1/2, z'
'-x, y+1/2, -z+1/2'
'x+1/2, -y, -z+1/2'
'-x, -y, -z'
'x-1/2, y-1/2, -z'
'x, -y-1/2, z-1/2'
'-x-1/2, y, z-1/2'

loop_
_atom_site_type_symbol
_atom_site_label
_atom_site_fract_x
_atom_site_fract_y
_atom_site_fract_z
_atom_site_U_iso_or_equiv
_atom_site_adp_type
_atom_site_calc_flag
_atom_site_refinement_flags
_atom_site_occupancy
_atom_site_symmetry_multiplicity
Ag Ag1 0.2500 0.2500 0.18639(3) 0.0532(4) Uani d S 1 2
O O1 0.5757(2) 1.5200(8) 0.0886(2) 0.0584(11) Uani d . 1 1
H H1 0.6143 1.5575 0.1132 0.088 Uiso calc R 1 1
O O2 0.3058(3) 0.1732(13) 0.3234(2) 0.0789(15) Uani d . 1 1
O O3 0.2500 0.2500 0.4306(3) 0.093(3) Uani d S 1 2
N N1 0.3325(2) 0.5683(9) 0.1548(2) 0.0454(11) Uani d . 1 1
N N2 0.5350(3) 1.3109(9) 0.1264(2) 0.0487(11) Uani d . 1 1
N N3 0.2500 0.2500 0.3606(4) 0.067(2) Uani d S 1 2
C C1 0.3371(3) 0.6602(14) 0.0824(3) 0.0487(13) Uani d . 1 1
H H1A 0.3067 0.5752 0.0464 0.058 Uiso calc R 1 1
C C2 0.3841(3) 0.8714(12) 0.0598(2) 0.0426(12) Uani d . 1 1
H H2 0.3840 0.9318 0.0098 0.051 Uiso calc R 1 1
C C3 0.4321(2) 0.9961(10) 0.1113(3) 0.0397(11) Uani d . 1 1
C C4 0.4286(3) 0.9016(12) 0.1858(3) 0.0466(13) Uani d . 1 1
H H4 0.4601 0.9782 0.2222 0.056 Uiso calc R 1 1
C C5 0.3783(3) 0.6940(12) 0.2050(3) 0.0454(13) Uani d . 1 1
H H5 0.3756 0.6371 0.2552 0.055 Uiso calc R 1 1
C C6 0.4830(3) 1.2177(11) 0.0848(3) 0.0459(13) Uani d . 1 1
H H6 0.4771 1.2919 0.0365 0.055 Uiso calc R 1 1

loop_
_atom_site_aniso_label
_atom_site_aniso_U_11
_atom_site_aniso_U_22
_atom_site_aniso_U_33
_atom_site_aniso_U_12
_atom_site_aniso_U_13
_atom_site_aniso_U_23
Ag1 0.0461(5) 0.0541(5) 0.0594(5) -0.0093(3) 0.000 0.000
O1 0.051(2) 0.064(3) 0.060(2) -0.022(2) -0.0052(18) 0.007(2)
O2 0.054(3) 0.124(4) 0.059(3) 0.037(3) 0.006(2) 0.002(2)
O3 0.084(6) 0.155(10) 0.040(3) 0.050(5) 0.000 0.000
N1 0.038(2) 0.047(3) 0.051(2) -0.007(2) 0.0030(19) -0.003(2)
N2 0.049(3) 0.050(3) 0.046(2) -0.009(2) 0.003(2) 0.0004(19)
N3 0.057(5) 0.084(6) 0.061(5) 0.020(4) 0.000 0.000
C1 0.040(3) 0.061(3) 0.045(3) 0.002(3) -0.002(2) -0.005(3)
C2 0.039(3) 0.050(3) 0.039(3) 0.000(3) 0.000(2) 0.003(2)
C3 0.034(2) 0.040(3) 0.045(3) 0.002(2) 0.003(2) 0.001(2)
C4 0.047(3) 0.045(3) 0.047(3) -0.004(3) -0.004(2) 0.000(2)
C5 0.043(3) 0.053(3) 0.041(3) -0.009(2) -0.001(2) -0.002(2)
C6 0.046(3) 0.051(3) 0.041(2) 0.002(2) -0.005(2) 0.000(2)

loop_
_atom_type_symbol
_atom_type_description
_atom_type_scat_dispersion_real
_atom_type_scat_dispersion_imag
_atom_type_scat_source
C C 0.0033 0.0016 'International Tables Vol C Tables 4.2.6.8 and 6.1.1.4'
H H 0.0000 0.0000 'International Tables Vol C Tables 4.2.6.8 and 6.1.1.4'
N N 0.0061 0.0033 'International Tables Vol C Tables 4.2.6.8 and 6.1.1.4'
O O 0.0106 0.0060 'International Tables Vol C Tables 4.2.6.8 and 6.1.1.4'
Ag Ag -0.8971 1.1015 'International Tables Vol C Tables 4.2.6.8 and 6.1.1.4'

loop_
_geom_angle_atom_site_label_1
_geom_angle_atom_site_label_2
_geom_angle_atom_site_label_3
_geom_angle_site_symmetry_1
_geom_angle_site_symmetry_3
_geom_angle
N1 Ag1 N1 2 . 150.3(2)
N1 Ag1 O2 2 . 113.62(18)
N1 Ag1 O2 . . 93.94(18)
N1 Ag1 O2 2 2 93.94(18)
N1 Ag1 O2 . 2 113.62(18)
O2 Ag1 O2 . 2 47.57(19)
N2 O1 H1 . . 109.5
N3 O2 Ag1 . . 97.9(4)
C5 N1 C1 . . 116.5(5)
C5 N1 Ag1 . . 123.2(3)
C1 N1 Ag1 . . 120.2(3)
C6 N2 O1 . . 110.6(4)
O3 N3 O2 . 2 121.6(4)
O3 N3 O2 . . 121.6(4)
O2 N3 O2 2 . 116.7(7)
N1 C1 C2 . . 123.2(5)
N1 C1 H1A . . 118.4
C2 C1 H1A . . 118.4
C1 C2 C3 . . 120.1(4)
C1 C2 H2 . . 119.9
C3 C2 H2 . . 119.9
C2 C3 C4 . . 117.4(4)
C2 C3 C6 . . 118.7(4)
C4 C3 C6 . . 123.9(4)
C5 C4 C3 . . 119.3(5)
C5 C4 H4 . . 120.3
C3 C4 H4 . . 120.3
N1 C5 C4 . . 123.5(5)
N1 C5 H5 . . 118.3
C4 C5 H5 . . 118.3
N2 C6 C3 . . 121.4(5)
N2 C6 H6 . . 119.3
C3 C6 H6 . . 119.3

loop_
_geom_bond_atom_site_label_1
_geom_bond_atom_site_label_2
_geom_bond_site_symmetry_2
_geom_bond_distance
Ag1 N1 2 2.180(4)
Ag1 N1 . 2.180(4)
Ag1 O2 . 2.651(4)
Ag1 O2 2 2.651(4)
O1 N2 . 1.396(5)
O1 H1 . 0.8400
O2 N3 . 1.256(6)
O3 N3 . 1.239(9)
N1 C5 . 1.349(6)
N1 C1 . 1.354(6)
N2 C6 . 1.270(7)
N3 O2 2 1.256(6)
C1 C2 . 1.364(9)
C1 H1A . 0.9300
C2 C3 . 1.386(7)
C2 H2 . 0.9300
C3 C4 . 1.393(6)
C3 C6 . 1.463(7)
C4 C5 . 1.374(8)
C4 H4 . 0.9300
C5 H5 . 0.9300
C6 H6 . 0.9300

loop_
_geom_hbond_atom_site_label_D
_geom_hbond_atom_site_label_H
_geom_hbond_atom_site_label_A
_geom_hbond_site_symmetry_A
_geom_hbond_distance_DH
_geom_hbond_distance_HA
_geom_hbond_distance_DA
_geom_hbond_angle_DHA
O1 H1 O2 3_665 0.84 1.90 2.740(6) 172.8

loop_
_geom_torsion_atom_site_label_1
_geom_torsion_atom_site_label_2
_geom_torsion_atom_site_label_3
_geom_torsion_atom_site_label_4
_geom_torsion_site_symmetry_1
_geom_torsion_site_symmetry_4
_geom_torsion
N1 Ag1 O2 N3 2 . -72.7(4)
N1 Ag1 O2 N3 . . 118.8(3)
O2 Ag1 O2 N3 2 . 0.0000(10)
N1 Ag1 N1 C5 2 . -171.4(4)
O2 Ag1 N1 C5 . . -12.8(4)
O2 Ag1 N1 C5 2 . 32.1(5)
N1 Ag1 N1 C1 2 . 12.1(4)
O2 Ag1 N1 C1 . . 170.6(4)
O2 Ag1 N1 C1 2 . -144.4(4)
Ag1 O2 N3 O3 . . 180.0
Ag1 O2 N3 O2 . 2 0.0000(10)
C5 N1 C1 C2 . . -1.0(8)
Ag1 N1 C1 C2 . . 175.7(4)
N1 C1 C2 C3 . . 2.3(9)
C1 C2 C3 C4 . . -1.5(8)
C1 C2 C3 C6 . . 178.7(5)
C2 C3 C4 C5 . . -0.5(8)
C6 C3 C4 C5 . . 179.4(5)
C1 N1 C5 C4 . . -1.1(8)
Ag1 N1 C5 C4 . . -177.7(4)
C3 C4 C5 N1 . . 1.8(9)
O1 N2 C6 C3 . . 179.9(4)
C2 C3 C6 N2 . . -170.0(5)
C4 C3 C6 N2 . . 10.2(8)
